data_1511773
loop_
_publ_author_name
'Juan M. Salas'
'Jorge A.R. Navarro'
'M. Angustias Romero'
'Miguel Quir\'os'

_publ_section_title
;
 Mercury(II) Complexes of
 4,7-Dihydro-5-methyl-7-oxo-[1,2,4]triazolo[1,5-a]pyrimidine.
 Stabilization of Two Chemically Different Metal Coordination Environments
 by Hydrogen Bonding Assembly
;
_journal_name_full 'Anales de Qu\'imica, International Edition'
_journal_page_first 55
_journal_page_last 59
_journal_volume 93
_journal_year 1997
_chemical_formula_moiety
;
2(C6 H6 Cl2 Hg1 N4 O1),C6 H6 N4 O1,H2 O1
;
_chemical_formula_sum 'C18 H20 Cl4 Hg2 N12 O4'
_chemical_formula_weight 1011.4
_chemical_name_systematic
;
bis(Dichloro-4,7-dihydro-5-methyl-7-oxo(1,2,4)triazolo(1,5a)pyrimidine-
mercury) 4,7-dihydro-5-methyl-7-oxo(1,2,4)triazolo(1,5a)pyrimidine monohydrate
;
_space_group_IT_number 19
_symmetry_cell_setting orthorhombic
_symmetry_Int_Tables_number 19
_symmetry_space_group_name_Hall 'P 2ac 2ab'
_symmetry_space_group_name_H-M 'P 21 21 21'
_atom_sites_solution_primary heavy
_atom_sites_solution_secondary difmap
_audit_creation_date 1997-07-21
_cell_angle_alpha 90
_cell_angle_beta 90
_cell_angle_gamma 90
_cell_formula_units_Z 4
_cell_length_a 3.996(1)
_cell_length_b 23.193(5)
_cell_length_c 29.483(6)
_cell_volume 2732.5(11)
_diffrn_ambient_temperature 292
_diffrn_measurement_device_type 'Stoe Siemens AED2'
_diffrn_radiation_type MoK\a
_diffrn_radiation_wavelength 0.71073
_diffrn_reflns_theta_max 30.00
_diffrn_reflns_theta_min 1.50
_exptl_absorpt_coefficient_mu 11.7
_exptl_absorpt_correction_T_max 0.30
_exptl_absorpt_correction_T_min 0.10
_exptl_absorpt_correction_type empirical
_exptl_crystal_colour colourless
_exptl_crystal_density_diffrn 2.459
_exptl_crystal_density_method 'not measured'
_refine_diff_density_max 3.2
_refine_ls_extinction_method none
_refine_ls_goodness_of_fit_ref 1.069
_refine_ls_matrix_type full
_refine_ls_number_reflns 6281
_refine_ls_R_factor_gt 0.118
_refine_ls_structure_factor_coef Fsqd
_refine_ls_weighting_details 'calc w=1/[\s^2^(Fo^2^)+(0.2P)^2^+110P] where P=(Fo^2^+2Fc^2^)/3'
_refine_ls_weighting_scheme calc
_refine_ls_wR_factor_ref 0.281
_reflns_number_total 6281
_reflns_threshold_expression >2sigma(I)
_cod_data_source_file hgjorge.cif
_cod_data_source_block hgjorge
_cod_original_cell_volume 2732.1
_cod_database_code 1511773

loop_
_symmetry_equiv_pos_site_id
_symmetry_equiv_pos_as_xyz
1 x,y,z
2 1/2-x,-y,1/2+z
3 1/2+x,1/2-y,-z
4 -x,1/2+y,1/2-z

loop_
_atom_site_label
_atom_site_type_symbol
_atom_site_fract_x
_atom_site_fract_y
_atom_site_fract_z
_atom_site_U_iso_or_equiv
_atom_site_adp_type
Hg1 Hg -0.8231(4) 0.32553(6) -0.03601(6) 0.043(1) Uani
Hg2 Hg 0.5610(4) 0.58239(7) 0.10652(6) 0.044(1) Uani
Cl1 Cl -0.4527(26) 0.2535(4) -0.0574(3) 0.038(2) Uani
Cl2 Cl -1.1952(26) 0.3858(4) 0.0031(4) 0.043(2) Uani
Cl3 Cl 0.9118(27) 0.5033(4) 0.1211(4) 0.047(3) Uani
Cl4 Cl 0.1965(27) 0.6526(4) 0.1368(4) 0.050(3) Uani
N1A N -0.6453(43) 0.4017(6) -0.0973(5) 0.042(8) Uiso
C2A C -0.4934(48) 0.4522(7) -0.0955(6) 0.05(1) Uiso
N3A N -0.5244(47) 0.4864(6) -0.1328(6) 0.047(8) Uiso
C3AA C -0.7051(35) 0.4538(5) -0.1600(5) 0.034(8) Uiso
N4A N -0.8164(44) 0.4652(5) -0.2025(5) 0.055(9) Uiso
C5A C -1.0053(45) 0.4248(6) -0.2246(5) 0.05(1) Uiso
C51A C -1.1080(66) 0.4395(9) -0.2718(5) 0.042(9) Uiso
C6A C -1.0841(41) 0.3739(6) -0.2044(5) 0.045(9) Uiso
C7A C -0.9762(36) 0.3591(5) -0.1598(5) 0.06(1) Uiso
O7A O -1.0288(52) 0.3142(5) -0.1388(6) 0.045(6) Uiso
N8A N -0.7839(30) 0.4030(4) -0.1398(4) 0.037(7) Uiso
N1B N 0.3810(47) 0.5586(6) 0.0290(5) 0.046(8) Uiso
C2B C 0.1968(54) 0.5197(5) 0.0078(7) 0.08(1) Uiso
N3B N 0.0812(50) 0.5347(5) -0.0340(6) 0.054(9) Uiso
C3AB C 0.1991(35) 0.5874(5) -0.0385(5) 0.037(8) Uiso
N4B N 0.1643(40) 0.6246(6) -0.0737(5) 0.031(6) Uiso
C5B C 0.3124(43) 0.6777(5) -0.0712(5) 0.041(8) Uiso
C51B C 0.2528(63) 0.7169(8) -0.1105(6) 0.05(1) Uiso
C6B C 0.4946(42) 0.6934(5) -0.0343(6) 0.05(1) Uiso
C7B C 0.5422(38) 0.6565(5) 0.0039(5) 0.036(8) Uiso
O7B O 0.6970(54) 0.6667(7) 0.0390(6) 0.062(8) Uiso
N8B N 0.3813(32) 0.6031(4) -0.0016(4) 0.039(7) Uiso
N1C N -0.3517(45) 0.6799(6) -0.2193(5) 0.042(7) Uiso
C2C C -0.3133(52) 0.7358(6) -0.2261(6) 0.06(1) Uiso
N3C N -0.4476(53) 0.7574(4) -0.2651(6) 0.053(9) Uiso
C3AC C -0.5735(38) 0.7107(4) -0.2840(5) 0.029(7) Uiso
N4C N -0.7400(46) 0.7053(5) -0.3239(5) 0.06(1) Uiso
C5C C -0.8525(45) 0.6521(6) -0.3369(5) 0.05(1) Uiso
C51C C -1.0223(68) 0.6493(9) -0.3819(6) 0.06(1) Uiso
C6C C -0.8017(42) 0.6050(5) -0.3104(5) 0.031(7) Uiso
C7C C -0.6291(38) 0.6075(4) -0.2681(5) 0.030(8) Uiso
O7C O -0.5657(57) 0.5676(5) -0.2420(6) 0.066(9) Uiso
N8C N -0.5227(31) 0.6636(4) -0.2575(4) 0.037(7) Uiso
O1W O -0.2029(96) 0.5938(12) -0.1479(12) 0.068(9) Uiso

loop_
_atom_type_symbol
_atom_type_radius_bond
C 0.68
Cl 0.99
Hg 1.69
N 0.68
O 0.68
